data_4071375
loop_
_publ_author_name
'Agapie, Theodor'
'Henling, Lawrence M.'
'DiPasquale, Antonio G.'
'Rheingold, Arnold L.'
'Bercaw, John E.'

_publ_section_title
;
 Zirconium and Titanium Complexes Supported by Tridentate LX2Ligands
 Having Two Phenolates Linked to Furan, Thiophene, and Pyridine Donors:
 Precatalysts for Propylene Polymerization and Oligomerization
;
_journal_issue 23
_journal_name_full Organometallics
_journal_page_first 6245
_journal_paper_doi 10.1021/om800136y
_journal_volume 27
_journal_year 2008
_chemical_formula_moiety 'C51 H67 N O3 Zr, C4 H10 O'
_chemical_formula_sum 'C55 H77 N O4 Zr'
_chemical_formula_weight 907.40
_chemical_name_systematic
;
 ?
;
_space_group_IT_number 14
_symmetry_cell_setting monoclinic
_symmetry_space_group_name_Hall '-P 2yn'
_symmetry_space_group_name_H-M 'P 1 21/n 1'
_atom_sites_solution_hydrogens difmap
_atom_sites_solution_primary direct
_atom_sites_solution_secondary difmap
_audit_creation_method SHELXL-97
_cell_angle_alpha 90.00
_cell_angle_beta 107.911(3)
_cell_angle_gamma 90.00
_cell_formula_units_Z 4
_cell_length_a 15.8272(11)
_cell_length_b 16.9637(11)
_cell_length_c 19.1982(12)
_cell_measurement_reflns_used 10881
_cell_measurement_temperature 100(2)
_cell_measurement_theta_max 28.12
_cell_measurement_theta_min 2.23
_cell_volume 4904.7(6)
_computing_cell_refinement 'Bruker SAINT v6.45A'
_computing_data_collection 'Bruker SMART v5.630'
_computing_data_reduction 'Bruker SAINT v6.45A'
_computing_molecular_graphics 'Bruker XP v5.1'
_computing_publication_material 'Bruker XCIF v6.12'
_computing_structure_refinement 'Bruker XL v6.12'
_computing_structure_solution 'Bruker XS v6.12'
_diffrn_ambient_temperature 100(2)
_diffrn_measured_fraction_theta_full 0.925
_diffrn_measured_fraction_theta_max 0.925
_diffrn_measurement_device_type 'Bruker SMART 1000'
_diffrn_measurement_method '\w scans at 3 \f settings'
_diffrn_radiation_monochromator graphite
_diffrn_radiation_source 'fine-focus sealed tube'
_diffrn_radiation_type MoK\a
_diffrn_radiation_wavelength 0.71073
_diffrn_reflns_av_R_equivalents 0.0992
_diffrn_reflns_av_sigmaI/netI 0.1063
_diffrn_reflns_limit_h_max 21
_diffrn_reflns_limit_h_min -21
_diffrn_reflns_limit_k_max 22
_diffrn_reflns_limit_k_min -22
_diffrn_reflns_limit_l_max 24
_diffrn_reflns_limit_l_min -24
_diffrn_reflns_number 48365
_diffrn_reflns_theta_full 28.40
_diffrn_reflns_theta_max 28.40
_diffrn_reflns_theta_min 1.64
_exptl_absorpt_coefficient_mu 0.269
_exptl_absorpt_correction_T_max 0.9762
_exptl_absorpt_correction_T_min 0.9236
_exptl_absorpt_correction_type none
_exptl_crystal_colour Yellow
_exptl_crystal_density_diffrn 1.229
_exptl_crystal_density_meas 0
_exptl_crystal_density_method 'not measured'
_exptl_crystal_description Blade
_exptl_crystal_F_000 1944
_exptl_crystal_size_max 0.30
_exptl_crystal_size_mid 0.22
_exptl_crystal_size_min 0.09
_refine_diff_density_max 1.204
_refine_diff_density_min -0.844
_refine_diff_density_rms 0.085
_refine_ls_extinction_method none
_refine_ls_goodness_of_fit_ref 1.128
_refine_ls_hydrogen_treatment Unrestrained
_refine_ls_matrix_type 'Full matrix'
_refine_ls_number_parameters 820
_refine_ls_number_reflns 11379
_refine_ls_number_restraints 0
_refine_ls_restrained_S_all 1.128
_refine_ls_R_factor_all 0.0917
_refine_ls_R_factor_gt 0.0468
_refine_ls_shift/su_max 0.002
_refine_ls_shift/su_mean 0.000
_refine_ls_structure_factor_coef Fsqd
_refine_ls_weighting_details w=1/s^2^(Fo^2^)
_refine_ls_weighting_scheme sigma
_refine_ls_wR_factor_gt 0.0731
_refine_ls_wR_factor_ref 0.0792
_reflns_number_gt 7128
_reflns_number_total 11379
_reflns_threshold_expression >2sigma(I)
_cod_data_source_file om800136y_si_002.cif
_cod_data_source_block ta27
_cod_depositor_comments
;
The following automatic conversions were performed:

'_symmetry_cell_setting' value 'Monoclinic' changed to 'monoclinic'
according to /home/saulius/struct/CIF-dictionaries/cif_core.dic
dictionary named 'cif_core.dic' version 2.4.1 from
2010-06-29.

'_refine_ls_weighting_scheme' value 'Sigma' changed to
'sigma' according to
/home/saulius/struct/CIF-dictionaries/cif_core.dic dictionary named
'cif_core.dic' version 2.4.1 from 2010-06-29.

Automatic conversion script
Id: cif_fix_values 1715 2011-07-08 13:25:40Z adriana 

The following automatic conversions were performed:

'_atom_sites_solution_primary' value 'Direct methods' was changed to
'direct'.

'_atom_sites_solution_secondary' value 'Difference Fourier map' was
changed to 'difmap'.

'_atom_sites_solution_hydrogens' value 'Difference Fourier map' was
changed to 'difmap'.

Automatic conversion script
Id: cif_fix_values 6452 2018-10-05 10:23:21Z andrius 
;
_cod_original_sg_symbol_H-M P2(1)/n
_cod_database_code 4071375

loop_
_symmetry_equiv_pos_as_xyz
'x, y, z'
'-x+1/2, y+1/2, -z+1/2'
'-x, -y, -z'
'x-1/2, -y-1/2, z-1/2'

loop_
_atom_site_label
_atom_site_type_symbol
_atom_site_fract_x
_atom_site_fract_y
_atom_site_fract_z
_atom_site_U_iso_or_equiv
_atom_site_adp_type
_atom_site_occupancy
_atom_site_symmetry_multiplicity
_atom_site_calc_flag
_atom_site_refinement_flags
Zr1 Zr 0.787318(17) 0.900025(15) 0.837992(13) 0.01198(7) Uani 1 1 d .
O1 O 0.73693(10) 0.89239(10) 0.92078(8) 0.0127(4) Uani 1 1 d .
O2 O 0.80384(11) 0.93882(9) 0.74580(8) 0.0130(4) Uani 1 1 d .
O3 O 0.82842(11) 1.03015(9) 0.88373(9) 0.0162(4) Uani 1 1 d .
N1 N 0.64992(13) 0.97775(11) 0.78779(11) 0.0117(5) Uani 1 1 d .
C1 C 0.66017(16) 0.89738(15) 0.93760(12) 0.0138(5) Uani 1 1 d .
C2 C 0.64899(17) 0.85670(14) 0.99884(13) 0.0141(6) Uani 1 1 d .
C3 C 0.56472(18) 0.85844(15) 1.00712(14) 0.0156(6) Uani 1 1 d .
C4 C 0.49268(16) 0.89764(15) 0.95892(13) 0.0153(5) Uani 1 1 d .
C5 C 0.50810(18) 0.94085(15) 0.90317(14) 0.0155(6) Uani 1 1 d .
C6 C 0.59121(17) 0.94252(14) 0.89168(13) 0.0125(6) Uani 1 1 d .
C7 C 0.60165(16) 0.99685(14) 0.83340(13) 0.0125(6) Uani 1 1 d .
C8 C 0.55619(18) 1.06863(15) 0.82678(14) 0.0168(6) Uani 1 1 d .
C9 C 0.55517(18) 1.11907(15) 0.77090(15) 0.0171(6) Uani 1 1 d .
C10 C 0.59571(16) 1.09670(16) 0.72096(14) 0.0158(6) Uani 1 1 d .
C11 C 0.64231(16) 1.02576(14) 0.72848(13) 0.0136(6) Uani 1 1 d .
C12 C 0.67903(16) 1.00456(14) 0.66824(13) 0.0118(6) Uani 1 1 d .
C13 C 0.63051(18) 1.02804(15) 0.59709(14) 0.0161(6) Uani 1 1 d .
C14 C 0.66064(17) 1.01488(14) 0.53823(14) 0.0154(6) Uani 1 1 d .
C15 C 0.74439(18) 0.98131(15) 0.55133(14) 0.0158(6) Uani 1 1 d .
C16 C 0.79755(17) 0.95826(14) 0.62032(13) 0.0137(6) Uani 1 1 d .
C17 C 0.76085(17) 0.96671(14) 0.67860(13) 0.0125(6) Uani 1 1 d .
C18 C 0.72666(17) 0.81220(14) 1.05402(13) 0.0144(6) Uani 1 1 d .
C19 C 0.75564(19) 0.74179(16) 1.01457(15) 0.0170(6) Uani 1 1 d .
C20 C 0.6869(2) 0.67615(18) 0.99038(17) 0.0235(7) Uani 1 1 d .
C21 C 0.80898(19) 0.86705(16) 1.08329(16) 0.0187(6) Uani 1 1 d .
C22 C 0.7943(2) 0.94212(19) 1.12042(19) 0.0303(8) Uani 1 1 d .
C23 C 0.69854(19) 0.78127(17) 1.11930(15) 0.0185(6) Uani 1 1 d .
C24 C 0.7691(2) 0.7351(2) 1.17733(17) 0.0282(7) Uani 1 1 d .
C25 C 0.40184(18) 0.89590(19) 0.96878(16) 0.0199(6) Uani 1 1 d .
C26 C 0.6072(2) 1.03967(19) 0.46174(16) 0.0213(7) Uani 1 1 d .
C27 C 0.89254(17) 0.92614(14) 0.63272(14) 0.0161(6) Uani 1 1 d .
C28 C 0.8986(2) 0.83909(16) 0.65802(15) 0.0183(6) Uani 1 1 d .
C29 C 0.8448(2) 0.78171(18) 0.60078(18) 0.0277(8) Uani 1 1 d .
C30 C 0.95996(19) 0.97520(17) 0.69311(15) 0.0199(6) Uani 1 1 d .
C31 C 0.9604(3) 1.06368(18) 0.67778(19) 0.0320(8) Uani 1 1 d .
C32 C 0.91804(19) 0.93221(18) 0.56119(15) 0.0206(6) Uani 1 1 d .
C33 C 1.0113(2) 0.9047(2) 0.56529(18) 0.0335(8) Uani 1 1 d .
C34 C 0.78339(19) 0.76829(16) 0.81129(15) 0.0174(6) Uani 1 1 d .
C35 C 0.68854(18) 0.77826(14) 0.77002(14) 0.0153(6) Uani 1 1 d .
C36 C 0.62135(19) 0.77296(15) 0.80316(15) 0.0182(6) Uani 1 1 d .
C37 C 0.5351(2) 0.79306(16) 0.76688(16) 0.0222(7) Uani 1 1 d .
C38 C 0.5109(2) 0.82029(16) 0.69539(15) 0.0221(7) Uani 1 1 d .
C39 C 0.5756(2) 0.82558(16) 0.66061(16) 0.0224(7) Uani 1 1 d .
C40 C 0.6624(2) 0.80537(15) 0.69716(15) 0.0175(6) Uani 1 1 d .
C41 C 0.93596(18) 0.88418(16) 0.90704(15) 0.0177(6) Uani 1 1 d .
C42 C 0.99170(16) 0.81597(15) 0.90412(13) 0.0155(6) Uani 1 1 d .
C43 C 1.00029(18) 0.75116(16) 0.95130(15) 0.0189(6) Uani 1 1 d .
C44 C 1.05813(19) 0.68938(16) 0.95122(15) 0.0214(7) Uani 1 1 d .
C45 C 1.1083(2) 0.69004(17) 0.90352(16) 0.0249(7) Uani 1 1 d .
C46 C 1.0997(2) 0.75274(18) 0.85542(16) 0.0251(7) Uani 1 1 d .
C47 C 1.04216(18) 0.81367(17) 0.85585(15) 0.0211(6) Uani 1 1 d .
C48 C 0.7963(2) 1.11577(19) 0.97619(18) 0.0280(8) Uani 1 1 d .
C49 C 0.8497(2) 1.04809(17) 0.96107(14) 0.0194(6) Uani 1 1 d .
C50 C 0.84742(18) 1.09413(17) 0.84024(14) 0.0192(6) Uani 1 1 d .
C51 C 0.9448(2) 1.11498(18) 0.86192(19) 0.0266(7) Uani 1 1 d .
O61 O 0.78783(16) 0.93052(14) 0.37140(13) 0.0531(7) Uani 1 1 d .
C61 C 0.6659(2) 0.99715(19) 0.27903(16) 0.0398(9) Uani 1 1 d .
H61A H 0.6614 0.9591 0.2397 0.060 Uiso 1 1 calc R
H61B H 0.6491 1.0496 0.2579 0.060 Uiso 1 1 calc R
H61C H 0.6259 0.9814 0.3068 0.060 Uiso 1 1 calc R
C62 C 0.7602(2) 0.99921(19) 0.32948(17) 0.0443(9) Uani 1 1 d .
H62A H 0.8004 1.0084 0.2997 0.053 Uiso 1 1 calc R
H62B H 0.7665 1.0445 0.3632 0.053 Uiso 1 1 calc R
C63 C 0.8036(3) 0.8694(2) 0.33181(18) 0.0559(12) Uani 1 1 d .
H63A H 0.8415 0.8874 0.3024 0.067 Uiso 1 1 calc R
H63B H 0.7468 0.8504 0.2977 0.067 Uiso 1 1 calc R
C64 C 0.8500(2) 0.80193(19) 0.38232(17) 0.0415(9) Uani 1 1 d .
H64A H 0.9071 0.8204 0.4150 0.062 Uiso 1 1 calc R
H64B H 0.8599 0.7579 0.3527 0.062 Uiso 1 1 calc R
H64C H 0.8125 0.7843 0.4115 0.062 Uiso 1 1 calc R
H3 H 0.5501(14) 0.8284(13) 1.0445(12) 0.004(6) Uiso 1 1 d .
H5 H 0.4563(17) 0.9692(14) 0.8704(13) 0.024(7) Uiso 1 1 d .
H8 H 0.5264(15) 1.0819(13) 0.8608(12) 0.013(7) Uiso 1 1 d .
H9 H 0.5318(16) 1.1651(14) 0.7682(13) 0.013(7) Uiso 1 1 d .
H10 H 0.5948(15) 1.1263(14) 0.6816(13) 0.014(7) Uiso 1 1 d .
H13 H 0.5744(15) 1.0534(13) 0.5895(12) 0.008(6) Uiso 1 1 d .
H15 H 0.7674(15) 0.9732(13) 0.5103(13) 0.011(7) Uiso 1 1 d .
H19A H 0.7691(16) 0.7634(14) 0.9727(14) 0.019(7) Uiso 1 1 d .
H19B H 0.8133(16) 0.7199(13) 1.0454(13) 0.013(7) Uiso 1 1 d .
H20A H 0.6805(17) 0.6459(16) 1.0312(15) 0.027(8) Uiso 1 1 d .
H20B H 0.7039(17) 0.6392(16) 0.9588(14) 0.025(8) Uiso 1 1 d .
H20C H 0.627(2) 0.6947(16) 0.9661(15) 0.032(9) Uiso 1 1 d .
H21A H 0.8534(18) 0.8357(16) 1.1191(14) 0.030(8) Uiso 1 1 d .
H21B H 0.8267(15) 0.8784(13) 1.0446(13) 0.010(7) Uiso 1 1 d .
H22A H 0.745(2) 0.9731(18) 1.0912(17) 0.050(10) Uiso 1 1 d .
H22B H 0.850(2) 0.9842(18) 1.1412(15) 0.048(9) Uiso 1 1 d .
H22C H 0.777(2) 0.9296(18) 1.1628(17) 0.050(11) Uiso 1 1 d .
H23A H 0.6813(16) 0.8275(15) 1.1465(13) 0.021(7) Uiso 1 1 d .
H23B H 0.6444(17) 0.7484(15) 1.1011(13) 0.020(7) Uiso 1 1 d .
H24A H 0.7832(16) 0.6857(15) 1.1512(13) 0.022(7) Uiso 1 1 d .
H24B H 0.7435(17) 0.7130(14) 1.2167(14) 0.026(8) Uiso 1 1 d .
H24C H 0.8266(19) 0.7667(16) 1.2036(15) 0.033(8) Uiso 1 1 d .
H25A H 0.3857(17) 0.9417(16) 0.9911(13) 0.022(8) Uiso 1 1 d .
H25B H 0.3941(19) 0.8497(18) 1.0011(16) 0.047(9) Uiso 1 1 d .
H25C H 0.3541(16) 0.8909(14) 0.9202(13) 0.014(6) Uiso 1 1 d .
H26A H 0.557(2) 1.0604(17) 0.4607(16) 0.040(10) Uiso 1 1 d .
H26B H 0.5956(18) 0.9945(17) 0.4316(15) 0.034(9) Uiso 1 1 d .
H26C H 0.6406(18) 1.0722(16) 0.4385(15) 0.033(9) Uiso 1 1 d .
H28A H 0.8802(16) 0.8382(14) 0.7036(13) 0.015(7) Uiso 1 1 d .
H28B H 0.9625(16) 0.8206(13) 0.6729(12) 0.008(6) Uiso 1 1 d .
H29A H 0.790(2) 0.7968(17) 0.5813(15) 0.032(9) Uiso 1 1 d .
H29B H 0.8401(16) 0.7304(15) 0.6266(13) 0.019(7) Uiso 1 1 d .
H29C H 0.872(2) 0.7640(18) 0.5567(17) 0.058(11) Uiso 1 1 d .
H30A H 0.9481(16) 0.9694(14) 0.7373(13) 0.016(7) Uiso 1 1 d .
H30B H 1.0234(18) 0.9546(14) 0.7008(13) 0.023(7) Uiso 1 1 d .
H31A H 0.978(2) 1.0738(18) 0.6313(17) 0.056(11) Uiso 1 1 d .
H31B H 1.004(2) 1.0922(18) 0.7191(16) 0.048(9) Uiso 1 1 d .
H31C H 0.9021(19) 1.0852(15) 0.6760(14) 0.028(8) Uiso 1 1 d .
H32A H 0.8727(16) 0.9053(15) 0.5193(13) 0.022(7) Uiso 1 1 d .
H32B H 0.9131(16) 0.9845(15) 0.5446(13) 0.017(7) Uiso 1 1 d .
H33A H 1.059(2) 0.934(2) 0.6017(18) 0.063(12) Uiso 1 1 d .
H33B H 1.0183(17) 0.9081(16) 0.5169(15) 0.032(8) Uiso 1 1 d .
H33C H 1.0171(16) 0.8486(15) 0.5853(13) 0.018(7) Uiso 1 1 d .
H34A H 0.8206(15) 0.7540(13) 0.7825(12) 0.008(6) Uiso 1 1 d .
H34B H 0.7911(14) 0.7354(12) 0.8497(11) -0.003(6) Uiso 1 1 d .
H36 H 0.6353(14) 0.7547(13) 0.8486(12) 0.002(6) Uiso 1 1 d .
H37 H 0.4986(18) 0.7886(15) 0.7913(14) 0.022(8) Uiso 1 1 d .
H38 H 0.4499(17) 0.8354(14) 0.6711(13) 0.021(7) Uiso 1 1 d .
H39 H 0.5593(17) 0.8458(15) 0.6115(14) 0.027(8) Uiso 1 1 d .
H40 H 0.704(2) 0.8122(17) 0.6782(15) 0.036(10) Uiso 1 1 d .
H41A H 0.9624(17) 0.9285(15) 0.8948(13) 0.021(8) Uiso 1 1 d .
H41B H 0.9270(17) 0.8913(16) 0.9527(15) 0.032(8) Uiso 1 1 d .
H43 H 0.9676(15) 0.7495(14) 0.9825(13) 0.009(7) Uiso 1 1 d .
H44 H 1.0690(17) 0.6442(15) 0.9870(13) 0.023(7) Uiso 1 1 d .
H45 H 1.1486(18) 0.6472(16) 0.9033(14) 0.028(8) Uiso 1 1 d .
H46 H 1.1312(17) 0.7552(16) 0.8231(14) 0.028(8) Uiso 1 1 d .
H47 H 1.0406(15) 0.8598(14) 0.8246(13) 0.014(7) Uiso 1 1 d .
H48A H 0.813(2) 1.1665(19) 0.9594(16) 0.047(10) Uiso 1 1 d .
H48B H 0.8102(17) 1.1189(15) 1.0267(15) 0.023(8) Uiso 1 1 d .
H48C H 0.733(2) 1.1084(18) 0.9510(15) 0.045(9) Uiso 1 1 d .
H49A H 0.9125(19) 1.0575(16) 0.9798(14) 0.032(8) Uiso 1 1 d .
H49B H 0.8322(17) 1.0003(16) 0.9849(14) 0.029(8) Uiso 1 1 d .
H50A H 0.8130(15) 1.1389(14) 0.8461(12) 0.010(7) Uiso 1 1 d .
H50B H 0.8227(15) 1.0744(13) 0.7903(13) 0.009(6) Uiso 1 1 d .
H51A H 0.9627(17) 1.1381(15) 0.9077(15) 0.026(8) Uiso 1 1 d .
H51B H 0.9542(16) 1.1523(15) 0.8296(14) 0.020(8) Uiso 1 1 d .
H51C H 0.978(2) 1.0659(18) 0.8576(16) 0.045(9) Uiso 1 1 d .

loop_
_atom_site_aniso_label
_atom_site_aniso_U_11
_atom_site_aniso_U_22
_atom_site_aniso_U_33
_atom_site_aniso_U_23
_atom_site_aniso_U_13
_atom_site_aniso_U_12
Zr1 0.01073(13) 0.01251(12) 0.01190(12) 0.00107(12) 0.00228(9) 0.00180(13)
O1 0.0101(9) 0.0144(9) 0.0136(8) 0.0017(8) 0.0036(7) 0.0018(8)
O2 0.0108(10) 0.0155(9) 0.0124(9) 0.0023(7) 0.0030(8) 0.0029(8)
O3 0.0185(11) 0.0144(9) 0.0150(9) 0.0006(8) 0.0041(8) -0.0028(8)
N1 0.0083(12) 0.0116(11) 0.0145(11) -0.0001(9) 0.0024(9) -0.0020(9)
C1 0.0139(14) 0.0124(12) 0.0142(12) -0.0043(12) 0.0031(10) 0.0008(12)
C2 0.0158(15) 0.0128(13) 0.0142(14) -0.0017(11) 0.0050(12) 0.0027(11)
C3 0.0206(16) 0.0145(14) 0.0129(14) 0.0011(11) 0.0070(12) -0.0004(12)
C4 0.0151(14) 0.0135(12) 0.0177(13) -0.0037(12) 0.0056(11) 0.0013(12)
C5 0.0149(15) 0.0145(14) 0.0152(14) -0.0024(11) 0.0019(12) 0.0046(12)
C6 0.0157(15) 0.0105(13) 0.0102(13) -0.0049(10) 0.0023(11) 0.0012(11)
C7 0.0099(14) 0.0121(13) 0.0127(13) -0.0012(10) -0.0006(11) 0.0000(11)
C8 0.0144(15) 0.0185(14) 0.0169(14) -0.0030(12) 0.0040(12) 0.0032(12)
C9 0.0144(15) 0.0102(15) 0.0235(15) -0.0023(11) 0.0012(12) 0.0022(11)
C10 0.0143(14) 0.0151(13) 0.0152(13) 0.0020(13) 0.0005(11) -0.0024(13)
C11 0.0099(14) 0.0153(13) 0.0142(13) -0.0001(11) 0.0015(11) -0.0025(11)
C12 0.0100(14) 0.0090(12) 0.0167(13) 0.0003(10) 0.0046(11) -0.0023(10)
C13 0.0114(15) 0.0121(13) 0.0233(15) 0.0026(11) 0.0030(12) 0.0001(11)
C14 0.0133(15) 0.0146(13) 0.0167(14) 0.0002(11) 0.0024(12) -0.0034(11)
C15 0.0187(16) 0.0126(13) 0.0174(14) 0.0006(11) 0.0076(13) -0.0018(12)
C16 0.0135(15) 0.0106(13) 0.0170(14) 0.0015(11) 0.0046(12) -0.0006(11)
C17 0.0145(15) 0.0091(13) 0.0129(13) 0.0015(10) 0.0028(11) -0.0011(11)
C18 0.0167(15) 0.0140(13) 0.0125(13) 0.0036(11) 0.0044(12) 0.0010(11)
C19 0.0174(16) 0.0164(14) 0.0167(15) 0.0033(12) 0.0046(13) 0.0033(12)
C20 0.0270(19) 0.0189(16) 0.0222(17) -0.0002(13) 0.0037(15) 0.0024(14)
C21 0.0195(17) 0.0213(15) 0.0140(15) 0.0048(12) 0.0034(13) -0.0002(13)
C22 0.031(2) 0.0262(18) 0.031(2) -0.0049(15) 0.0054(17) -0.0033(16)
C23 0.0154(16) 0.0213(16) 0.0187(15) 0.0019(12) 0.0050(13) -0.0007(13)
C24 0.029(2) 0.0341(19) 0.0199(16) 0.0050(15) 0.0058(15) 0.0002(16)
C25 0.0182(16) 0.0198(15) 0.0234(15) -0.0003(15) 0.0088(13) 0.0021(14)
C26 0.0181(18) 0.0247(17) 0.0177(16) 0.0044(13) 0.0005(14) 0.0013(14)
C27 0.0138(15) 0.0190(14) 0.0168(14) 0.0020(11) 0.0066(12) 0.0031(11)
C28 0.0192(17) 0.0186(15) 0.0164(15) 0.0035(12) 0.0045(14) 0.0063(13)
C29 0.032(2) 0.0200(17) 0.0279(18) -0.0010(14) 0.0039(17) 0.0024(15)
C30 0.0126(16) 0.0283(16) 0.0174(15) 0.0013(13) 0.0024(13) -0.0011(13)
C31 0.034(2) 0.0248(17) 0.033(2) 0.0005(15) 0.0043(17) -0.0113(16)
C32 0.0187(17) 0.0263(16) 0.0164(15) 0.0025(13) 0.0047(13) 0.0035(13)
C33 0.0257(19) 0.052(2) 0.0238(17) 0.0032(19) 0.0097(15) 0.0062(19)
C34 0.0205(17) 0.0175(14) 0.0139(14) 0.0021(12) 0.0046(13) 0.0027(12)
C35 0.0195(16) 0.0071(12) 0.0167(14) -0.0031(11) 0.0018(12) -0.0002(11)
C36 0.0263(18) 0.0148(14) 0.0128(14) -0.0001(12) 0.0052(13) -0.0025(12)
C37 0.0219(18) 0.0221(16) 0.0248(17) -0.0064(13) 0.0107(15) -0.0056(13)
C38 0.0143(17) 0.0195(15) 0.0259(17) -0.0039(13) -0.0037(14) -0.0011(12)
C39 0.0258(18) 0.0196(15) 0.0171(16) -0.0010(12) -0.0006(14) -0.0017(13)
C40 0.0210(18) 0.0116(14) 0.0208(15) -0.0016(12) 0.0081(14) -0.0036(12)
C41 0.0160(16) 0.0186(16) 0.0172(15) 0.0029(12) 0.0033(12) 0.0026(12)
C42 0.0050(14) 0.0219(15) 0.0154(14) -0.0024(11) -0.0030(11) -0.0031(11)
C43 0.0158(16) 0.0225(16) 0.0197(15) -0.0044(12) 0.0073(13) -0.0030(12)
C44 0.0178(16) 0.0169(15) 0.0238(16) -0.0008(13) -0.0023(13) 0.0023(12)
C45 0.0209(18) 0.0233(16) 0.0268(16) -0.0091(14) 0.0019(14) 0.0053(13)
C46 0.0176(17) 0.0370(19) 0.0222(16) -0.0043(14) 0.0085(14) 0.0018(14)
C47 0.0168(16) 0.0275(17) 0.0173(15) 0.0017(13) 0.0028(13) 0.0002(13)
C48 0.0219(19) 0.033(2) 0.0271(18) -0.0087(15) 0.0047(15) 0.0014(15)
C49 0.0211(18) 0.0212(16) 0.0140(14) -0.0018(12) 0.0025(13) -0.0014(13)
C50 0.0243(16) 0.0140(14) 0.0190(14) 0.0016(13) 0.0062(12) -0.0012(13)
C51 0.0262(19) 0.0203(18) 0.0313(18) 0.0033(15) 0.0060(15) -0.0058(14)
O61 0.0665(19) 0.0472(15) 0.0492(16) 0.0120(13) 0.0230(14) 0.0037(13)
C61 0.040(2) 0.044(2) 0.0291(18) 0.0016(16) 0.0020(16) 0.0035(17)
C62 0.045(2) 0.043(2) 0.037(2) 0.0110(17) 0.0002(18) 0.0025(17)
C63 0.099(4) 0.047(2) 0.033(2) -0.0019(18) 0.036(2) -0.020(2)
C64 0.044(2) 0.048(2) 0.0318(19) 0.0005(16) 0.0105(17) 0.0073(18)

loop_
_atom_type_symbol
_atom_type_description
_atom_type_scat_dispersion_real
_atom_type_scat_dispersion_imag
_atom_type_scat_source
C C 0.0033 0.0016 'International Tables Vol C Tables 4.2.6.8 and 6.1.1.4'
H H 0.0000 0.0000 'International Tables Vol C Tables 4.2.6.8 and 6.1.1.4'
N N 0.0061 0.0033 'International Tables Vol C Tables 4.2.6.8 and 6.1.1.4'
O O 0.0106 0.0060 'International Tables Vol C Tables 4.2.6.8 and 6.1.1.4'
Zr Zr -2.9673 0.5597 'International Tables Vol C Tables 4.2.6.8 and 6.1.1.4'

loop_
_geom_angle_atom_site_label_1
_geom_angle_atom_site_label_2
_geom_angle_atom_site_label_3
_geom_angle
_geom_angle_publ_flag
O2 Zr1 O1 158.67(7) yes
O2 Zr1 C34 97.25(9) yes
O1 Zr1 C34 97.20(9) yes
O2 Zr1 C41 99.14(9) yes
O1 Zr1 C41 96.92(9) yes
C34 Zr1 C41 88.16(10) yes
O2 Zr1 O3 85.73(6) yes
O1 Zr1 O3 84.11(6) yes
C34 Zr1 O3 165.73(8) yes
C41 Zr1 O3 77.57(8) yes
O2 Zr1 N1 79.42(7) yes
O1 Zr1 N1 79.94(7) yes
C34 Zr1 N1 118.26(8) yes
C41 Zr1 N1 153.57(8) yes
O3 Zr1 N1 76.00(6) yes
O2 Zr1 C35 92.22(7) yes
O1 Zr1 C35 91.24(7) yes
C34 Zr1 C35 33.45(9) yes
C41 Zr1 C35 121.59(9) yes
O3 Zr1 C35 160.76(7) yes
N1 Zr1 C35 84.81(7) yes
C1 O1 Zr1 142.84(14) ?
C17 O2 Zr1 143.80(16) ?
C49 O3 C50 114.0(2) ?
C49 O3 Zr1 121.41(15) ?
C50 O3 Zr1 123.96(15) ?
C7 N1 C11 117.8(2) ?
C7 N1 Zr1 118.36(15) ?
C11 N1 Zr1 118.78(16) ?
O1 C1 C6 117.9(2) ?
O1 C1 C2 121.1(2) ?
C6 C1 C2 121.0(2) ?
C3 C2 C1 116.9(2) ?
C3 C2 C18 121.3(2) ?
C1 C2 C18 121.9(2) ?
C2 C3 C4 123.4(2) ?
C2 C3 H3 122.1(13) ?
C4 C3 H3 114.3(13) ?
C5 C4 C3 117.6(2) ?
C5 C4 C25 120.7(2) ?
C3 C4 C25 121.6(2) ?
C4 C5 C6 122.2(2) ?
C4 C5 H5 116.2(15) ?
C6 C5 H5 121.6(14) ?
C5 C6 C1 118.6(2) ?
C5 C6 C7 117.1(2) ?
C1 C6 C7 124.3(2) ?
N1 C7 C8 121.4(2) ?
N1 C7 C6 123.0(2) ?
C8 C7 C6 115.6(2) ?
C9 C8 C7 119.8(3) ?
C9 C8 H8 120.4(14) ?
C7 C8 H8 119.8(14) ?
C10 C9 C8 118.9(3) ?
C10 C9 H9 119.9(16) ?
C8 C9 H9 121.1(16) ?
C9 C10 C11 121.1(2) ?
C9 C10 H10 123.0(15) ?
C11 C10 H10 115.9(15) ?
N1 C11 C10 120.4(2) ?
N1 C11 C12 123.0(2) ?
C10 C11 C12 116.6(2) ?
C13 C12 C17 118.2(2) ?
C13 C12 C11 117.4(2) ?
C17 C12 C11 124.3(2) ?
C14 C13 C12 122.0(3) ?
C14 C13 H13 119.3(13) ?
C12 C13 H13 118.7(14) ?
C13 C14 C15 118.0(2) ?
C13 C14 C26 121.5(3) ?
C15 C14 C26 120.4(3) ?
C16 C15 C14 123.4(3) ?
C16 C15 H15 117.6(14) ?
C14 C15 H15 119.0(14) ?
C15 C16 C17 116.7(2) ?
C15 C16 C27 121.4(2) ?
C17 C16 C27 121.9(2) ?
O2 C17 C12 118.0(2) ?
O2 C17 C16 120.8(2) ?
C12 C17 C16 121.2(2) ?
C23 C18 C2 110.7(2) ?
C23 C18 C19 109.6(2) ?
C2 C18 C19 109.4(2) ?
C23 C18 C21 109.1(2) ?
C2 C18 C21 110.8(2) ?
C19 C18 C21 107.1(2) ?
C20 C19 C18 114.8(2) ?
C20 C19 H19A 110.0(15) ?
C18 C19 H19A 106.7(15) ?
C20 C19 H19B 110.3(13) ?
C18 C19 H19B 110.5(13) ?
H19A C19 H19B 104(2) ?
C19 C20 H20A 112.5(16) ?
C19 C20 H20B 110.8(16) ?
H20A C20 H20B 106(2) ?
C19 C20 H20C 114.1(16) ?
H20A C20 H20C 103(2) ?
H20B C20 H20C 109(2) ?
C22 C21 C18 116.1(3) ?
C22 C21 H21A 108.0(15) ?
C18 C21 H21A 105.7(16) ?
C22 C21 H21B 110.2(15) ?
C18 C21 H21B 105.7(15) ?
H21A C21 H21B 111(2) ?
C21 C22 H22A 113.5(18) ?
C21 C22 H22B 119.6(16) ?
H22A C22 H22B 105(2) ?
C21 C22 H22C 109.8(19) ?
H22A C22 H22C 104(3) ?
H22B C22 H22C 104(2) ?
C24 C23 C18 115.9(2) ?
C24 C23 H23A 105.7(14) ?
C18 C23 H23A 110.0(14) ?
C24 C23 H23B 109.1(15) ?
C18 C23 H23B 109.8(14) ?
H23A C23 H23B 106(2) ?
C23 C24 H24A 106.3(14) ?
C23 C24 H24B 110.9(15) ?
H24A C24 H24B 105(2) ?
C23 C24 H24C 115.0(15) ?
H24A C24 H24C 111(2) ?
H24B C24 H24C 108(2) ?
C4 C25 H25A 115.9(16) ?
C4 C25 H25B 112.7(16) ?
H25A C25 H25B 104(2) ?
C4 C25 H25C 111.0(13) ?
H25A C25 H25C 105(2) ?
H25B C25 H25C 107(2) ?
C14 C26 H26A 112(2) ?
C14 C26 H26B 108.4(17) ?
H26A C26 H26B 108(3) ?
C14 C26 H26C 112.8(17) ?
H26A C26 H26C 113(3) ?
H26B C26 H26C 102(2) ?
C16 C27 C28 110.4(2) ?
C16 C27 C32 110.2(2) ?
C28 C27 C32 109.5(2) ?
C16 C27 C30 109.8(2) ?
C28 C27 C30 108.3(2) ?
C32 C27 C30 108.6(2) ?
C29 C28 C27 114.7(2) ?
C29 C28 H28A 111.9(14) ?
C27 C28 H28A 106.3(14) ?
C29 C28 H28B 107.2(13) ?
C27 C28 H28B 110.1(13) ?
H28A C28 H28B 106.4(18) ?
C28 C29 H29A 112.7(19) ?
C28 C29 H29B 107.8(14) ?
H29A C29 H29B 105(2) ?
C28 C29 H29C 117.7(17) ?
H29A C29 H29C 109(2) ?
H29B C29 H29C 104(2) ?
C31 C30 C27 115.1(2) ?
C31 C30 H30A 107.0(15) ?
C27 C30 H30A 109.8(15) ?
C31 C30 H30B 107.4(14) ?
C27 C30 H30B 109.9(14) ?
H30A C30 H30B 107(2) ?
C30 C31 H31A 110.4(18) ?
C30 C31 H31B 111.4(17) ?
H31A C31 H31B 107(2) ?
C30 C31 H31C 108.2(16) ?
H31A C31 H31C 114(2) ?
H31B C31 H31C 105(2) ?
C33 C32 C27 116.4(2) ?
C33 C32 H32A 110.1(14) ?
C27 C32 H32A 111.2(14) ?
C33 C32 H32B 106.5(15) ?
C27 C32 H32B 110.3(15) ?
H32A C32 H32B 101(2) ?
C32 C33 H33A 113.7(19) ?
C32 C33 H33B 109.0(16) ?
H33A C33 H33B 111(2) ?
C32 C33 H33C 106.2(14) ?
H33A C33 H33C 104(2) ?
H33B C33 H33C 113(2) ?
C35 C34 Zr1 87.79(16) ?
C35 C34 H34A 115.2(14) ?
Zr1 C34 H34A 113.4(14) ?
C35 C34 H34B 111.7(14) ?
Zr1 C34 H34B 115.7(13) ?
H34A C34 H34B 111.3(19) ?
C36 C35 C40 116.1(3) ?
C36 C35 C34 122.6(2) ?
C40 C35 C34 120.7(3) ?
C36 C35 Zr1 103.86(16) ?
C40 C35 Zr1 100.45(16) ?
C34 C35 Zr1 58.76(13) ?
C37 C36 C35 122.0(3) ?
C37 C36 H36 119.6(15) ?
C35 C36 H36 118.4(15) ?
C36 C37 C38 120.9(3) ?
C36 C37 H37 115.8(19) ?
C38 C37 H37 123.2(19) ?
C37 C38 C39 118.6(3) ?
C37 C38 H38 119.8(15) ?
C39 C38 H38 121.7(15) ?
C40 C39 C38 120.4(3) ?
C40 C39 H39 120.8(16) ?
C38 C39 H39 118.7(16) ?
C39 C40 C35 121.9(3) ?
C39 C40 H40 122(2) ?
C35 C40 H40 116(2) ?
C42 C41 Zr1 125.62(18) ?
C42 C41 H41A 107.9(16) ?
Zr1 C41 H41A 102.6(16) ?
C42 C41 H41B 113.8(17) ?
Zr1 C41 H41B 95.8(16) ?
H41A C41 H41B 110(2) ?
C47 C42 C43 116.4(2) ?
C47 C42 C41 121.4(2) ?
C43 C42 C41 122.2(3) ?
C44 C43 C42 121.5(3) ?
C44 C43 H43 119.2(15) ?
C42 C43 H43 119.3(15) ?
C45 C44 C43 120.4(3) ?
C45 C44 H44 116.4(14) ?
C43 C44 H44 123.1(15) ?
C44 C45 C46 119.1(3) ?
C44 C45 H45 120.6(16) ?
C46 C45 H45 120.2(16) ?
C47 C46 C45 120.0(3) ?
C47 C46 H46 118.1(18) ?
C45 C46 H46 121.8(17) ?
C46 C47 C42 122.5(3) ?
C46 C47 H47 119.1(14) ?
C42 C47 H47 118.0(14) ?
C49 C48 H48A 112.2(18) ?
C49 C48 H48B 106.1(16) ?
H48A C48 H48B 107(2) ?
C49 C48 H48C 111.0(18) ?
H48A C48 H48C 107(2) ?
H48B C48 H48C 114(2) ?
O3 C49 C48 112.9(2) ?
O3 C49 H49A 107.8(16) ?
C48 C49 H49A 112.3(16) ?
O3 C49 H49B 106.5(15) ?
C48 C49 H49B 106.0(15) ?
H49A C49 H49B 111(2) ?
O3 C50 C51 113.0(2) ?
O3 C50 H50A 107.3(14) ?
C51 C50 H50A 110.5(14) ?
O3 C50 H50B 102.5(13) ?
C51 C50 H50B 114.7(13) ?
H50A C50 H50B 108.4(19) ?
C50 C51 H51A 110.4(17) ?
C50 C51 H51B 109.6(16) ?
H51A C51 H51B 106(2) ?
C50 C51 H51C 107.2(17) ?
H51A C51 H51C 115(2) ?
H51B C51 H51C 109(2) ?
C63 O61 C62 113.0(3) ?
C62 C61 H61A 109.5 ?
C62 C61 H61B 109.5 ?
H61A C61 H61B 109.5 ?
C62 C61 H61C 109.5 ?
H61A C61 H61C 109.5 ?
H61B C61 H61C 109.5 ?
O61 C62 C61 114.8(3) ?
O61 C62 H62A 108.6 ?
C61 C62 H62A 108.6 ?
O61 C62 H62B 108.6 ?
C61 C62 H62B 108.6 ?
H62A C62 H62B 107.5 ?
O61 C63 C64 110.6(3) ?
O61 C63 H63A 109.5 ?
C64 C63 H63A 109.5 ?
O61 C63 H63B 109.5 ?
C64 C63 H63B 109.5 ?
H63A C63 H63B 108.1 ?
C63 C64 H64A 109.5 ?
C63 C64 H64B 109.5 ?
H64A C64 H64B 109.5 ?
C63 C64 H64C 109.5 ?
H64A C64 H64C 109.5 ?
H64B C64 H64C 109.5 ?

loop_
_geom_bond_atom_site_label_1
_geom_bond_atom_site_label_2
_geom_bond_distance
_geom_bond_publ_flag
Zr1 O2 1.9797(16) yes
Zr1 O1 1.9897(15) yes
Zr1 C34 2.289(3) yes
Zr1 C41 2.334(3) yes
Zr1 O3 2.3907(16) yes
Zr1 N1 2.471(2) yes
Zr1 C35 2.676(2) yes
O1 C1 1.352(3) ?
O2 C17 1.346(3) ?
O3 C49 1.450(3) ?
O3 C50 1.456(3) ?
N1 C7 1.366(3) ?
N1 C11 1.375(3) ?
C1 C6 1.401(3) ?
C1 C2 1.421(3) ?
C2 C3 1.391(4) ?
C2 C18 1.550(3) ?
C3 C4 1.396(3) ?
C3 H3 0.96(2) ?
C4 C5 1.380(3) ?
C4 C25 1.507(3) ?
C5 C6 1.399(3) ?
C5 H5 0.99(3) ?
C6 C7 1.497(3) ?
C7 C8 1.400(3) ?
C8 C9 1.368(4) ?
C8 H8 0.94(2) ?
C9 C10 1.361(4) ?
C9 H9 0.86(2) ?
C10 C11 1.395(3) ?
C10 H10 0.90(2) ?
C11 C12 1.489(3) ?
C12 C13 1.403(3) ?
C12 C17 1.404(3) ?
C13 C14 1.373(3) ?
C13 H13 0.96(2) ?
C14 C15 1.393(4) ?
C14 C26 1.511(4) ?
C15 C16 1.389(3) ?
C15 H15 0.97(2) ?
C16 C17 1.418(3) ?
C16 C27 1.547(3) ?
C18 C23 1.545(3) ?
C18 C19 1.557(3) ?
C18 C21 1.558(4) ?
C19 C20 1.526(4) ?
C19 H19A 0.96(2) ?
C19 H19B 0.99(2) ?
C20 H20A 0.97(3) ?
C20 H20B 0.97(3) ?
C20 H20C 0.97(3) ?
C21 C22 1.512(4) ?
C21 H21A 0.98(3) ?
C21 H21B 0.89(2) ?
C22 H22A 0.96(3) ?
C22 H22B 1.11(3) ?
C22 H22C 0.96(3) ?
C23 C24 1.529(4) ?
C23 H23A 1.02(2) ?
C23 H23B 0.99(3) ?
C24 H24A 1.04(3) ?
C24 H24B 1.03(3) ?
C24 H24C 1.04(3) ?
C25 H25A 0.96(3) ?
C25 H25B 1.03(3) ?
C25 H25C 1.01(2) ?
C26 H26A 0.86(3) ?
C26 H26B 0.94(3) ?
C26 H26C 0.96(3) ?
C27 C28 1.548(4) ?
C27 C32 1.549(3) ?
C27 C30 1.554(4) ?
C28 C29 1.518(4) ?
C28 H28A 1.00(2) ?
C28 H28B 1.01(2) ?
C29 H29A 0.87(3) ?
C29 H29B 1.02(3) ?
C29 H29C 1.10(3) ?
C30 C31 1.530(4) ?
C30 H30A 0.93(2) ?
C30 H30B 1.03(3) ?
C31 H31A 1.03(3) ?
C31 H31B 1.00(3) ?
C31 H31C 0.98(3) ?
C32 C33 1.527(4) ?
C32 H32A 1.01(3) ?
C32 H32B 0.94(2) ?
C33 H33A 0.99(3) ?
C33 H33B 0.97(3) ?
C33 H33C 1.02(2) ?
C34 C35 1.476(4) ?
C34 H34A 0.95(2) ?
C34 H34B 0.90(2) ?
C35 C36 1.400(4) ?
C35 C40 1.408(4) ?
C36 C37 1.372(4) ?
C36 H36 0.89(2) ?
C37 C38 1.386(4) ?
C37 H37 0.85(3) ?
C38 C39 1.387(4) ?
C38 H38 0.97(3) ?
C39 C40 1.380(4) ?
C39 H39 0.96(3) ?
C40 H40 0.85(3) ?
C41 C42 1.466(3) ?
C41 H41A 0.92(3) ?
C41 H41B 0.94(3) ?
C42 C47 1.398(4) ?
C42 C43 1.404(4) ?
C43 C44 1.392(4) ?
C43 H43 0.90(2) ?
C44 C45 1.385(4) ?
C44 H44 1.01(2) ?
C45 C46 1.387(4) ?
C45 H45 0.97(3) ?
C46 C47 1.379(4) ?
C46 H46 0.91(3) ?
C47 H47 0.98(2) ?
C48 C49 1.507(4) ?
C48 H48A 0.98(3) ?
C48 H48B 0.93(3) ?
C48 H48C 0.98(3) ?
C49 H49A 0.96(3) ?
C49 H49B 1.01(3) ?
C50 C51 1.510(4) ?
C50 H50A 0.96(2) ?
C50 H50B 0.98(2) ?
C51 H51A 0.92(3) ?
C51 H51B 0.93(3) ?
C51 H51C 1.00(3) ?
O61 C63 1.353(4) ?
O61 C62 1.407(3) ?
C61 C62 1.509(4) ?
C61 H61A 0.9800 ?
C61 H61B 0.9800 ?
C61 H61C 0.9800 ?
C62 H62A 0.9900 ?
C62 H62B 0.9900 ?
C63 C64 1.534(4) ?
C63 H63A 0.9900 ?
C63 H63B 0.9900 ?
C64 H64A 0.9800 ?
C64 H64B 0.9800 ?
C64 H64C 0.9800 ?
